data_4302968
loop_
_publ_author_name
'Natalya V. Izarova'
'Michael H. Dickman'
'Rosa Ngo Biboum'
'Bineta Keita'
'Louis Nadjo'
'Vasanth Ramachandran'
'Naresh S. Dalal'
'Ulrich Kortz'

_publ_contact_author_address
;Jacobs University
School of Engineering and Science
P.O. Box 750 561
28725 Bremen
Germany
;
_publ_contact_author_email u.kortz@jacobs-university.de
_publ_contact_author_fax '+49-421-200 3229'
_publ_contact_author_name 'Ulrich Kortz'
_publ_contact_author_phone '+49-421-200 3235'
_publ_section_title
;
Heteropoly-13-Palladates(II) [PdII13(AsVPh)8O32]6- and [PdII13SeIV8O32]6-
;
_journal_name_full 'Inorganic Chemistry'
_journal_page_first 7504
_journal_page_last 7506
_journal_paper_doi 10.1021/ic900953a
_journal_volume 48
_journal_year 2009
_chemical_formula_sum 'H52 Na6 O58 Pd13 Se8'
_chemical_formula_weight 3133.24
_chemical_name_systematic
;

 ?

;
_space_group_IT_number 148
_symmetry_cell_setting rhombohedral
_symmetry_space_group_name_Hall '-R 3'
_symmetry_space_group_name_H-M 'R -3 :H'
_atom_sites_solution_primary direct
_atom_sites_solution_secondary difmap
_audit_creation_method SHELXL-97
_cell_angle_alpha 90.00
_cell_angle_beta 90.00
_cell_angle_gamma 120.00
_cell_formula_units_Z 3
_cell_length_a 11.2946(3)
_cell_length_b 11.2946(3)
_cell_length_c 39.5656(15)
_cell_measurement_reflns_used 7725
_cell_measurement_temperature 173(2)
_cell_measurement_theta_max 27.08
_cell_measurement_theta_min 3.31
_cell_volume 4371.1(2)
_computing_cell_refinement 'Bruker SMART'
_computing_data_collection 'Bruker SMART'
_computing_data_reduction 'Bruker SAINT'
_computing_molecular_graphics 'Bruker SHELXTL'
_computing_publication_material 'Bruker SHELXTL'
_computing_structure_refinement 'SHELXL-97 (Sheldrick, 1997)'
_computing_structure_solution 'SHELXS-97 (Sheldrick, 1990)'
_diffrn_ambient_temperature 173(2)
_diffrn_measured_fraction_theta_full 0.996
_diffrn_measured_fraction_theta_max 0.996
_diffrn_measurement_device_type 'CCD area detector'
_diffrn_measurement_method 'phi and omega scans'
_diffrn_radiation_monochromator graphite
_diffrn_radiation_source 'fine-focus sealed tube'
_diffrn_radiation_type MoK\a
_diffrn_radiation_wavelength 0.71073
_diffrn_reflns_av_R_equivalents 0.0692
_diffrn_reflns_av_sigmaI/netI 0.0336
_diffrn_reflns_limit_h_max 14
_diffrn_reflns_limit_h_min -14
_diffrn_reflns_limit_k_max 14
_diffrn_reflns_limit_k_min -14
_diffrn_reflns_limit_l_max 51
_diffrn_reflns_limit_l_min -50
_diffrn_reflns_number 32157
_diffrn_reflns_theta_full 27.48
_diffrn_reflns_theta_max 27.48
_diffrn_reflns_theta_min 3.61
_exptl_absorpt_coefficient_mu 9.071
_exptl_absorpt_correction_T_max 0.6449
_exptl_absorpt_correction_T_min 0.3434
_exptl_absorpt_correction_type multi-scan
_exptl_absorpt_process_details SADABS
_exptl_crystal_colour orange
_exptl_crystal_density_diffrn 3.571
_exptl_crystal_density_meas 0
_exptl_crystal_density_method 'not measured'
_exptl_crystal_description plate
_exptl_crystal_F_000 4356
_exptl_crystal_size_max 0.21
_exptl_crystal_size_mid 0.21
_exptl_crystal_size_min 0.05
_refine_diff_density_max 1.139
_refine_diff_density_min -1.181
_refine_diff_density_rms 0.235
_refine_ls_extinction_coef 0.000046(14)
_refine_ls_extinction_expression Fc^*^=kFc[1+0.001xFc^2^\l^3^/sin(2\q)]^-1/4^
_refine_ls_extinction_method SHELXL
_refine_ls_goodness_of_fit_ref 1.267
_refine_ls_matrix_type full
_refine_ls_number_parameters 180
_refine_ls_number_reflns 2226
_refine_ls_number_restraints 0
_refine_ls_restrained_S_all 1.267
_refine_ls_R_factor_all 0.0656
_refine_ls_R_factor_gt 0.0503
_refine_ls_shift/su_max 0.000
_refine_ls_shift/su_mean 0.000
_refine_ls_structure_factor_coef Fsqd
_refine_ls_weighting_details 'calc w=1/[\s^2^(Fo^2^)+(0.0000P)^2^+323.6022P] where P=(Fo^2^+2Fc^2^)/3'
_refine_ls_weighting_scheme calc
_refine_ls_wR_factor_gt 0.1032
_refine_ls_wR_factor_ref 0.1096
_reflns_number_gt 1869
_reflns_number_total 2226
_reflns_threshold_expression >2sigma(I)
_cod_data_source_file ic900953a_si_002_1.cif
_cod_data_source_block Pd13Se8
_cod_depositor_comments
;
The following automatic conversions were performed:
'_symmetry_cell_setting' value 'Rhombohedral' changed to 'rhombohedral'
according to '/home/saulius/struct/CIF-dictionaries/cif_core.dic'
dictionary named 'cif_core.dic' version 2.4.1 from 2010-06-29.

Automatic conversion script
Id: cif_fix_enum 1527 2010-12-29 10:47:43Z saulius 
;
_cod_original_sg_symbol_H-M 'R -3'
_cod_database_code 4302968

loop_
_symmetry_equiv_pos_as_xyz
'x, y, z'
'-y, x-y, z'
'-x+y, -x, z'
'x+2/3, y+1/3, z+1/3'
'-y+2/3, x-y+1/3, z+1/3'
'-x+y+2/3, -x+1/3, z+1/3'
'x+1/3, y+2/3, z+2/3'
'-y+1/3, x-y+2/3, z+2/3'
'-x+y+1/3, -x+2/3, z+2/3'
'-x, -y, -z'
'y, -x+y, -z'
'x-y, x, -z'
'-x+2/3, -y+1/3, -z+1/3'
'y+2/3, -x+y+1/3, -z+1/3'
'x-y+2/3, x+1/3, -z+1/3'
'-x+1/3, -y+2/3, -z+2/3'
'y+1/3, -x+y+2/3, -z+2/3'
'x-y+1/3, x+2/3, -z+2/3'

loop_
_atom_site_label
_atom_site_type_symbol
_atom_site_fract_x
_atom_site_fract_y
_atom_site_fract_z
_atom_site_U_iso_or_equiv
_atom_site_adp_type
_atom_site_occupancy
_atom_site_symmetry_multiplicity
_atom_site_calc_flag
_atom_site_refinement_flags
_atom_site_disorder_assembly
_atom_site_disorder_group
Pd1 Pd 0.0000 0.0000 0.0000 0.0146(4) Uani 1 6 d S . .
Pd2 Pd 0.17366(8) 0.01327(8) 0.072830(19) 0.0216(2) Uani 1 1 d . . .
Pd3 Pd 0.32251(8) 0.18634(8) 0.00157(2) 0.0199(2) Uani 1 1 d . . .
Se1 Se 0.42108(11) 0.46171(11) -0.04563(3) 0.0250(3) Uani 1 1 d . . .
Se2 Se 0.0000 0.0000 0.14020(5) 0.0263(4) Uani 1 3 d S . .
O1S1 O 0.3379(9) 0.3561(8) -0.0788(2) 0.0322(19) Uani 1 1 d . . .
O1P2 O 0.0000 0.0000 0.0655(3) 0.027(3) Uani 1 3 d S . .
O13 O 0.4583(8) 0.3648(8) -0.02010(19) 0.0274(17) Uani 1 1 d . . .
O2S1 O 0.2945(7) 0.4767(7) -0.02653(18) 0.0231(15) Uani 1 1 d . . .
O22 O 0.1479(8) 0.0172(9) 0.12342(19) 0.0297(18) Uani 1 1 d . . .
O123 O 0.1790(8) 0.0123(8) 0.02290(18) 0.0238(15) Uani 1 1 d . . .
Na1 Na 0.6667 0.3333 -0.01053(18) 0.0234(15) Uani 1 3 d S . .
Na2 Na 0.3333 0.1667 0.1667 0.100(6) Uani 0.67 2 d SP . .
Na3 Na 0.283(2) -0.2048(16) 0.1699(4) 0.033(3) Uani 0.33 1 d P . .
O1W O 0.6667 0.3333 -0.0701(4) 0.042(4) Uani 1 3 d S . .
O2W O 0.2264(15) 0.2910(15) 0.1889(3) 0.033(3) Uani 0.67 1 d P . .
O2AW O 0.286(3) 0.295(2) 0.1758(6) 0.024(5) Uani 0.33 1 d P . .
O3W O 0.182(2) -0.261(2) 0.1092(4) 0.051(5) Uani 0.60 1 d P . .
O3AW O 0.097(3) -0.305(2) 0.0920(7) 0.047(6) Uani 0.40 1 d P . .
O4W O 0.417(3) 0.296(3) 0.1098(8) 0.036(6) Uani 0.33 1 d P . .
O4AW O 0.489(3) 0.355(2) 0.1282(6) 0.028(5) Uani 0.33 1 d P . .
O4BW O 0.385(3) 0.294(3) 0.1242(7) 0.026(6) Uiso 0.33 1 d P . .
O5W O 0.367(3) -0.189(3) 0.1794(7) 0.038(6) Uani 0.33 1 d P . .
O6W O 0.699(5) 0.378(3) 0.0936(6) 0.034(7) Uani 0.33 1 d P . .

loop_
_atom_site_aniso_label
_atom_site_aniso_U_11
_atom_site_aniso_U_22
_atom_site_aniso_U_33
_atom_site_aniso_U_23
_atom_site_aniso_U_13
_atom_site_aniso_U_12
Pd1 0.0168(5) 0.0168(5) 0.0103(8) 0.000 0.000 0.0084(3)
Pd2 0.0259(4) 0.0207(4) 0.0153(4) 0.0020(3) 0.0021(3) 0.0095(3)
Pd3 0.0215(4) 0.0202(4) 0.0173(4) -0.0026(3) 0.0002(3) 0.0100(3)
Se1 0.0287(6) 0.0212(5) 0.0214(5) 0.0025(4) 0.0037(4) 0.0097(5)
Se2 0.0332(7) 0.0332(7) 0.0125(9) 0.000 0.000 0.0166(3)
O1S1 0.043(5) 0.021(4) 0.025(4) -0.001(3) 0.000(4) 0.011(4)
O1P2 0.035(5) 0.035(5) 0.011(6) 0.000 0.000 0.017(2)
O13 0.031(4) 0.023(4) 0.029(4) 0.005(3) 0.004(3) 0.013(3)
O2S1 0.026(4) 0.022(4) 0.021(4) 0.004(3) -0.001(3) 0.012(3)
O22 0.032(4) 0.040(5) 0.017(4) 0.006(3) 0.001(3) 0.018(4)
O123 0.024(4) 0.025(4) 0.019(3) 0.000(3) 0.000(3) 0.010(3)
Na1 0.025(2) 0.025(2) 0.020(4) 0.000 0.000 0.0124(11)
Na2 0.094(14) 0.100(14) 0.104(15) -0.016(12) -0.006(11) 0.046(12)
Na3 0.041(9) 0.029(9) 0.033(8) 0.001(7) 0.002(7) 0.019(7)
O1W 0.052(6) 0.052(6) 0.022(8) 0.000 0.000 0.026(3)
O2W 0.035(8) 0.044(8) 0.020(7) 0.000(6) 0.009(6) 0.020(7)
O2AW 0.031(14) 0.020(11) 0.011(12) 0.003(9) -0.009(10) 0.006(11)
O3W 0.059(11) 0.078(13) 0.043(10) 0.028(9) 0.015(9) 0.055(11)
O3AW 0.046(15) 0.028(12) 0.054(16) -0.002(11) 0.016(13) 0.009(11)
O4W 0.024(13) 0.035(15) 0.033(15) -0.005(13) 0.011(13) 0.003(11)
O4AW 0.042(15) 0.026(12) 0.018(12) 0.003(10) 0.010(11) 0.019(12)
O5W 0.030(15) 0.025(13) 0.053(19) -0.008(13) -0.002(17) 0.008(12)
O6W 0.03(3) 0.04(2) 0.036(12) 0.011(10) 0.014(12) 0.021(17)

loop_
_atom_type_symbol
_atom_type_description
_atom_type_scat_dispersion_real
_atom_type_scat_dispersion_imag
_atom_type_scat_source
O O 0.0106 0.0060 'International Tables Vol C Tables 4.2.6.8 and 6.1.1.4'
H H 0.0000 0.0000 'International Tables Vol C Tables 4.2.6.8 and 6.1.1.4'
Na Na 0.0362 0.0249 'International Tables Vol C Tables 4.2.6.8 and 6.1.1.4'
Se Se -0.0929 2.2259 'International Tables Vol C Tables 4.2.6.8 and 6.1.1.4'
Pd Pd -0.9988 1.0072 'International Tables Vol C Tables 4.2.6.8 and 6.1.1.4'

loop_
_geom_angle_atom_site_label_1
_geom_angle_atom_site_label_2
_geom_angle_atom_site_label_3
_geom_angle
_geom_angle_site_symmetry_1
_geom_angle_site_symmetry_3
_geom_angle_publ_flag
O123 Pd1 O123 103.6(2) 10 11 ?
O123 Pd1 O123 180.0(3) 10 . ?
O123 Pd1 O123 76.4(2) 11 . ?
O123 Pd1 O123 103.6(2) 10 12 ?
O123 Pd1 O123 103.6(2) 11 12 ?
O123 Pd1 O123 76.4(2) . 12 ?
O123 Pd1 O123 76.4(2) 10 2 ?
O123 Pd1 O123 179.997(1) 11 2 ?
O123 Pd1 O123 103.6(2) . 2 ?
O123 Pd1 O123 76.4(2) 12 2 ?
O123 Pd1 O123 76.4(2) 10 3 ?
O123 Pd1 O123 76.4(2) 11 3 ?
O123 Pd1 O123 103.6(2) . 3 ?
O123 Pd1 O123 179.997(1) 12 3 ?
O123 Pd1 O123 103.6(2) 2 3 ?
O123 Pd1 O1P2 65.15(19) 10 10 ?
O123 Pd1 O1P2 65.15(19) 11 10 ?
O123 Pd1 O1P2 114.86(19) . 10 ?
O123 Pd1 O1P2 65.15(19) 12 10 ?
O123 Pd1 O1P2 114.86(19) 2 10 ?
O123 Pd1 O1P2 114.86(19) 3 10 ?
O123 Pd1 O1P2 114.85(19) 10 . ?
O123 Pd1 O1P2 114.85(19) 11 . ?
O123 Pd1 O1P2 65.14(19) . . ?
O123 Pd1 O1P2 114.85(19) 12 . ?
O123 Pd1 O1P2 65.14(19) 2 . ?
O123 Pd1 O1P2 65.14(19) 3 . ?
O1P2 Pd1 O1P2 180.0 10 . ?
O123 Pd1 Pd3 91.9(2) 10 3 ?
O123 Pd1 Pd3 37.8(2) 11 3 ?
O123 Pd1 Pd3 88.1(2) . 3 ?
O123 Pd1 Pd3 141.4(2) 12 3 ?
O123 Pd1 Pd3 142.2(2) 2 3 ?
O123 Pd1 Pd3 38.6(2) 3 3 ?
O1P2 Pd1 Pd3 91.126(15) 10 3 ?
O1P2 Pd1 Pd3 88.874(15) . 3 ?
O123 Pd1 Pd3 142.2(2) 10 11 ?
O123 Pd1 Pd3 38.65(19) 11 11 ?
O123 Pd1 Pd3 37.8(2) . 11 ?
O123 Pd1 Pd3 88.1(2) 12 11 ?
O123 Pd1 Pd3 141.3(2) 2 11 ?
O123 Pd1 Pd3 91.9(2) 3 11 ?
O1P2 Pd1 Pd3 88.876(15) 10 11 ?
O1P2 Pd1 Pd3 91.124(15) . 11 ?
Pd3 Pd1 Pd3 60.039(1) 3 11 ?
O123 Pd1 Pd3 141.35(19) 10 . ?
O123 Pd1 Pd3 91.9(2) 11 . ?
O123 Pd1 Pd3 38.65(19) . . ?
O123 Pd1 Pd3 37.8(2) 12 . ?
O123 Pd1 Pd3 88.1(2) 2 . ?
O123 Pd1 Pd3 142.2(2) 3 . ?
O1P2 Pd1 Pd3 91.124(15) 10 . ?
O1P2 Pd1 Pd3 88.876(15) . . ?
Pd3 Pd1 Pd3 119.962(1) 3 . ?
Pd3 Pd1 Pd3 60.038(1) 11 . ?
O123 Pd1 Pd3 88.1(2) 10 12 ?
O123 Pd1 Pd3 142.2(2) 11 12 ?
O123 Pd1 Pd3 91.9(2) . 12 ?
O123 Pd1 Pd3 38.6(2) 12 12 ?
O123 Pd1 Pd3 37.8(2) 2 12 ?
O123 Pd1 Pd3 141.3(2) 3 12 ?
O1P2 Pd1 Pd3 88.877(15) 10 12 ?
O1P2 Pd1 Pd3 91.123(15) . 12 ?
Pd3 Pd1 Pd3 180.0 3 12 ?
Pd3 Pd1 Pd3 119.961(1) 11 12 ?
Pd3 Pd1 Pd3 60.038(1) . 12 ?
O1P2 Pd2 O123 83.2(4) . . ?
O1P2 Pd2 O22 89.9(4) . . ?
O123 Pd2 O22 172.9(3) . . ?
O1P2 Pd2 O1S1 176.7(3) . 11 ?
O123 Pd2 O1S1 94.7(3) . 11 ?
O22 Pd2 O1S1 92.3(3) . 11 ?
O123 Pd3 O123 84.2(4) 12 . ?
O123 Pd3 O13 92.9(3) 12 . ?
O123 Pd3 O13 176.5(3) . . ?
O123 Pd3 O2S1 176.8(3) 12 11 ?
O123 Pd3 O2S1 93.2(3) . 11 ?
O13 Pd3 O2S1 89.8(3) . 11 ?
O123 Pd3 Pd1 42.0(2) 12 . ?
O123 Pd3 Pd1 42.2(2) . . ?
O13 Pd3 Pd1 134.7(2) . . ?
O2S1 Pd3 Pd1 135.4(2) 11 . ?
O123 Pd3 Pd3 91.3(2) 12 11 ?
O123 Pd3 Pd3 36.8(2) . 11 ?
O13 Pd3 Pd3 145.3(2) . 11 ?
O2S1 Pd3 Pd3 85.5(2) 11 11 ?
Pd1 Pd3 Pd3 59.981(1) . 11 ?
O123 Pd3 Pd3 37.5(2) 12 12 ?
O123 Pd3 Pd3 94.8(2) . 12 ?
O13 Pd3 Pd3 81.7(2) . 12 ?
O2S1 Pd3 Pd3 144.9(2) 11 12 ?
Pd1 Pd3 Pd3 59.981(1) . 12 ?
Pd3 Pd3 Pd3 119.848(4) 11 12 ?
O123 Pd3 Na1 136.6(2) 12 . ?
O123 Pd3 Na1 134.6(2) . . ?
O13 Pd3 Na1 48.8(2) . . ?
O2S1 Pd3 Na1 45.2(2) 11 . ?
Pd1 Pd3 Na1 166.48(8) . . ?
Pd3 Pd3 Na1 109.50(3) 11 . ?
Pd3 Pd3 Na1 129.03(3) 12 . ?
O13 Se1 O2S1 107.0(4) . . ?
O13 Se1 O1S1 103.6(4) . . ?
O2S1 Se1 O1S1 102.4(4) . . ?
O22 Se2 O22 106.0(3) . 3 ?
O22 Se2 O22 106.0(3) . 2 ?
O22 Se2 O22 106.0(3) 3 2 ?
O22 Se2 Na2 102.2(3) . 3 ?
O22 Se2 Na2 46.8(3) 3 3 ?
O22 Se2 Na2 145.8(3) 2 3 ?
O22 Se2 Na2 145.8(3) . 2 ?
O22 Se2 Na2 102.2(3) 3 2 ?
O22 Se2 Na2 46.8(3) 2 2 ?
Na2 Se2 Na2 111.09(3) 3 2 ?
O22 Se2 Na2 46.8(3) . . ?
O22 Se2 Na2 145.8(3) 3 . ?
O22 Se2 Na2 102.2(3) 2 . ?
Na2 Se2 Na2 111.09(3) 3 . ?
Na2 Se2 Na2 111.09(3) 2 . ?
Se1 O1S1 Pd2 122.4(4) . 12 ?
Pd2 O1P2 Pd2 117.75(18) . 3 ?
Pd2 O1P2 Pd2 117.75(18) . 2 ?
Pd2 O1P2 Pd2 117.75(18) 3 2 ?
Pd2 O1P2 Pd1 98.7(4) . . ?
Pd2 O1P2 Pd1 98.7(4) 3 . ?
Pd2 O1P2 Pd1 98.7(4) 2 . ?
Se1 O13 Pd3 126.2(4) . . ?
Se1 O13 Na1 135.8(4) . . ?
Pd3 O13 Na1 95.2(3) . . ?
Se1 O2S1 Pd3 123.8(4) . 12 ?
Se1 O2S1 Na1 124.2(4) . 10_665 ?
Pd3 O2S1 Na1 99.0(3) 12 10_665 ?
Se2 O22 Pd2 121.5(4) . . ?
Se2 O22 Na2 104.1(4) . . ?
Pd2 O22 Na2 126.3(4) . . ?
Pd3 O123 Pd2 120.6(4) 11 . ?
Pd3 O123 Pd3 105.6(3) 11 . ?
Pd2 O123 Pd3 115.3(4) . . ?
Pd3 O123 Pd1 100.1(3) 11 . ?
Pd2 O123 Pd1 113.0(3) . . ?
Pd3 O123 Pd1 99.2(3) . . ?
O1W Na1 O2S1 126.8(2) . 10_665 ?
O1W Na1 O2S1 126.8(2) . 11 ?
O2S1 Na1 O2S1 87.9(3) 10_665 11 ?
O1W Na1 O2S1 126.8(2) . 12_655 ?
O2S1 Na1 O2S1 87.9(3) 10_665 12_655 ?
O2S1 Na1 O2S1 87.9(3) 11 12_655 ?
O1W Na1 O13 81.6(2) . 2_655 ?
O2S1 Na1 O13 151.4(4) 10_665 2_655 ?
O2S1 Na1 O13 75.1(2) 11 2_655 ?
O2S1 Na1 O13 69.0(2) 12_655 2_655 ?
O1W Na1 O13 81.6(2) . . ?
O2S1 Na1 O13 75.1(2) 10_665 . ?
O2S1 Na1 O13 69.0(2) 11 . ?
O2S1 Na1 O13 151.4(4) 12_655 . ?
O13 Na1 O13 117.88(12) 2_655 . ?
O1W Na1 O13 81.6(2) . 3_665 ?
O2S1 Na1 O13 69.0(2) 10_665 3_665 ?
O2S1 Na1 O13 151.4(4) 11 3_665 ?
O2S1 Na1 O13 75.1(2) 12_655 3_665 ?
O13 Na1 O13 117.88(12) 2_655 3_665 ?
O13 Na1 O13 117.88(12) . 3_665 ?
O1W Na1 Pd3 98.07(12) . 2_655 ?
O2S1 Na1 Pd3 123.7(3) 10_665 2_655 ?
O2S1 Na1 Pd3 90.2(2) 11 2_655 ?
O2S1 Na1 Pd3 35.84(17) 12_655 2_655 ?
O13 Na1 Pd3 36.02(16) 2_655 2_655 ?
O13 Na1 Pd3 152.42(17) . 2_655 ?
O13 Na1 Pd3 89.09(17) 3_665 2_655 ?
O1W Na1 Pd3 98.06(12) . . ?
O2S1 Na1 Pd3 90.2(2) 10_665 . ?
O2S1 Na1 Pd3 35.84(17) 11 . ?
O2S1 Na1 Pd3 123.7(3) 12_655 . ?
O13 Na1 Pd3 89.09(17) 2_655 . ?
O13 Na1 Pd3 36.02(16) . . ?
O13 Na1 Pd3 152.42(17) 3_665 . ?
Pd3 Na1 Pd3 118.06(6) 2_655 . ?
O1W Na1 Pd3 98.07(12) . 3_665 ?
O2S1 Na1 Pd3 35.84(17) 10_665 3_665 ?
O2S1 Na1 Pd3 123.7(3) 11 3_665 ?
O2S1 Na1 Pd3 90.2(2) 12_655 3_665 ?
O13 Na1 Pd3 152.42(17) 2_655 3_665 ?
O13 Na1 Pd3 89.09(17) . 3_665 ?
O13 Na1 Pd3 36.02(17) 3_665 3_665 ?
Pd3 Na1 Pd3 118.07(6) 2_655 3_665 ?
Pd3 Na1 Pd3 118.06(6) . 3_665 ?
O2AW Na2 O2AW 179.999(8) 13 . ?
O2AW Na2 O4BW 107.4(11) 13 . ?
O2AW Na2 O4BW 72.6(11) . . ?
O2AW Na2 O4BW 72.6(11) 13 13 ?
O2AW Na2 O4BW 107.4(11) . 13 ?
O4BW Na2 O4BW 179.995(5) . 13 ?
O2AW Na2 O2W 15.3(8) 13 13 ?
O2AW Na2 O2W 164.7(8) . 13 ?
O4BW Na2 O2W 93.5(8) . 13 ?
O4BW Na2 O2W 86.5(8) 13 13 ?
O2AW Na2 O2W 164.7(8) 13 . ?
O2AW Na2 O2W 15.3(8) . . ?
O4BW Na2 O2W 86.5(8) . . ?
O4BW Na2 O2W 93.5(8) 13 . ?
O2W Na2 O2W 179.998(3) 13 . ?
O2AW Na2 O4AW 101.2(10) 13 . ?
O2AW Na2 O4AW 78.8(10) . . ?
O4BW Na2 O4AW 24.5(9) . . ?
O4BW Na2 O4AW 155.5(9) 13 . ?
O2W Na2 O4AW 85.8(6) 13 . ?
O2W Na2 O4AW 94.2(6) . . ?
O2AW Na2 O4AW 78.8(10) 13 13 ?
O2AW Na2 O4AW 101.2(10) . 13 ?
O4BW Na2 O4AW 155.5(9) . 13 ?
O4BW Na2 O4AW 24.5(9) 13 13 ?
O2W Na2 O4AW 94.2(6) 13 13 ?
O2W Na2 O4AW 85.8(6) . 13 ?
O4AW Na2 O4AW 179.996(3) . 13 ?
O2AW Na2 O22 100.8(7) 13 13 ?
O2AW Na2 O22 79.2(7) . 13 ?
O4BW Na2 O22 103.2(8) . 13 ?
O4BW Na2 O22 76.8(8) 13 13 ?
O2W Na2 O22 98.2(4) 13 13 ?
O2W Na2 O22 81.8(4) . 13 ?
O4AW Na2 O22 81.3(6) . 13 ?
O4AW Na2 O22 98.7(6) 13 13 ?
O2AW Na2 O22 79.2(7) 13 . ?
O2AW Na2 O22 100.8(7) . . ?
O4BW Na2 O22 76.8(8) . . ?
O4BW Na2 O22 103.2(8) 13 . ?
O2W Na2 O22 81.8(4) 13 . ?
O2W Na2 O22 98.2(4) . . ?
O4AW Na2 O22 98.7(6) . . ?
O4AW Na2 O22 81.3(6) 13 . ?
O22 Na2 O22 180.000(1) 13 . ?
O2AW Na2 O4W 96.2(10) 13 . ?
O2AW Na2 O4W 83.8(10) . . ?
O4BW Na2 O4W 11.2(9) . . ?
O4BW Na2 O4W 168.8(9) 13 . ?
O2W Na2 O4W 82.2(7) 13 . ?
O2W Na2 O4W 97.8(7) . . ?
O4AW Na2 O4W 23.7(7) . . ?
O4AW Na2 O4W 156.3(8) 13 . ?
O22 Na2 O4W 105.1(6) 13 . ?
O22 Na2 O4W 74.9(6) . . ?
O2AW Na2 O4W 83.8(10) 13 13 ?
O2AW Na2 O4W 96.2(10) . 13 ?
O4BW Na2 O4W 168.8(9) . 13 ?
O4BW Na2 O4W 11.2(9) 13 13 ?
O2W Na2 O4W 97.8(7) 13 13 ?
O2W Na2 O4W 82.2(7) . 13 ?
O4AW Na2 O4W 156.3(8) . 13 ?
O4AW Na2 O4W 23.7(7) 13 13 ?
O22 Na2 O4W 74.9(6) 13 13 ?
O22 Na2 O4W 105.1(6) . 13 ?
O4W Na2 O4W 179.999(4) . 13 ?
O5W Na3 O5W 118(3) . 15_445 ?
O5W Na3 Na3 115.6(18) . 15_445 ?
O5W Na3 Na3 26.3(16) 15_445 15_445 ?
O5W Na3 Na3 31.9(18) . 14 ?
O5W Na3 Na3 105.4(18) 15_445 14 ?
Na3 Na3 Na3 118.0(5) 15_445 14 ?
O5W Na3 O5W 89(2) . 2_545 ?
O5W Na3 O5W 46(2) 15_445 2_545 ?
Na3 Na3 O5W 27.2(7) 15_445 2_545 ?
Na3 Na3 O5W 99.9(7) 14 2_545 ?
O5W Na3 O5W 41(2) . 14 ?
O5W Na3 O5W 85(2) 15_445 14 ?
Na3 Na3 O5W 97.2(8) 15_445 14 ?
Na3 Na3 O5W 21.0(7) 14 14 ?
O5W Na3 O5W 81.6(11) 2_545 14 ?
O5W Na3 O2AW 91(2) . 13 ?
O5W Na3 O2AW 132(2) 15_445 13 ?
Na3 Na3 O2AW 151.4(14) 15_445 13 ?
Na3 Na3 O2AW 79.5(12) 14 13 ?
O5W Na3 O2AW 177.5(12) 2_545 13 ?
O5W Na3 O2AW 97.3(13) 14 13 ?
O5W Na3 O2W 139(2) . 3 ?
O5W Na3 O2W 88.6(16) 15_445 3 ?
Na3 Na3 O2W 74.3(9) 15_445 3 ?
Na3 Na3 O2W 166.0(13) 14 3 ?
O5W Na3 O2W 89.0(11) 2_545 3 ?
O5W Na3 O2W 170.5(12) 14 3 ?
O2AW Na3 O2W 92.1(9) 13 3 ?
O5W Na3 O3W 45(2) . 14 ?
O5W Na3 O3W 146(2) 15_445 14 ?
Na3 Na3 O3W 124.3(12) 15_445 14 ?
Na3 Na3 O3W 72.4(12) 14 14 ?
O5W Na3 O3W 100.9(10) 2_545 14 ?
O5W Na3 O3W 86.0(12) 14 14 ?
O2AW Na3 O3W 81.2(8) 13 14 ?
O2W Na3 O3W 95.3(8) 3 14 ?
O5W Na3 O3W 133(2) . . ?
O5W Na3 O3W 43.0(18) 15_445 . ?
Na3 Na3 O3W 65.7(11) 15_445 . ?
Na3 Na3 O3W 103.2(11) 14 . ?
O5W Na3 O3W 88.6(10) 2_545 . ?
O5W Na3 O3W 92.5(9) 14 . ?
O2AW Na3 O3W 89.1(8) 13 . ?
O2W Na3 O3W 87.8(8) 3 . ?
O3W Na3 O3W 170.0(10) 14 . ?
O5W Na3 O2W 83(2) . 13 ?
O5W Na3 O2W 124(2) 15_445 13 ?
Na3 Na3 O2W 149.0(14) 15_445 13 ?
Na3 Na3 O2W 64.2(9) 14 13 ?
O5W Na3 O2W 159.8(12) 2_545 13 ?
O5W Na3 O2W 80.2(11) 14 13 ?
O2AW Na3 O2W 18.3(6) 13 13 ?
O2W Na3 O2W 109.2(6) 3 13 ?
O3W Na3 O2W 86.5(7) 14 13 ?
O3W Na3 O2W 83.5(7) . 13 ?
O5W Na3 O2AW 151(2) . 3 ?
O5W Na3 O2AW 71.8(16) 15_445 3 ?
Na3 Na3 O2AW 60.3(9) 15_445 3 ?
Na3 Na3 O2AW 176.5(14) 14 3 ?
O5W Na3 O2AW 79.6(11) 2_545 3 ?
O5W Na3 O2AW 156.7(13) 14 3 ?
O2AW Na3 O2AW 100.9(7) 13 3 ?
O2W Na3 O2AW 17.1(5) 3 3 ?
O3W Na3 O2AW 111.1(9) 14 3 ?
O3W Na3 O2AW 73.4(8) . 3 ?
O2W Na3 O2AW 115.4(8) 13 3 ?
O2AW O2W Na2 35.2(18) . . ?
O2AW O2W Na3 102(2) . 2 ?
Na2 O2W Na3 135.4(7) . 2 ?
O2AW O2W Na3 67(2) . 13 ?
Na2 O2W Na3 102.0(6) . 13 ?
Na3 O2W Na3 41.5(5) 2 13 ?
O2W O2AW Na2 129(2) . . ?
O2W O2AW Na3 95(2) . 13 ?
Na2 O2AW Na3 135.3(15) . 13 ?
O2W O2AW Na3 61.1(19) . 2 ?
Na2 O2AW Na3 163.7(12) . 2 ?
Na3 O2AW Na3 40.3(6) 13 2 ?
O3AW O3W Na3 117(2) . 15_445 ?
O3AW O3W Na3 151.6(19) . . ?
Na3 O3W Na3 41.8(5) 15_445 . ?
O4BW O4W O4AW 71(4) . . ?
O4BW O4W Na2 38(3) . . ?
O4AW O4W Na2 73(2) . . ?
O4BW O4AW O4W 37.4(19) . . ?
O4BW O4AW Na2 56.4(19) . . ?
O4W O4AW Na2 84(2) . . ?
O4W O4BW O4AW 72(4) . . ?
O4W O4BW Na2 131(4) . . ?
O4AW O4BW Na2 99(2) . . ?
Na3 O5W Na3 122(3) . 14 ?
Na3 O5W O5W 118(3) . 14 ?
Na3 O5W O5W 27.9(17) 14 14 ?
Na3 O5W O5W 34(2) . 15_445 ?
Na3 O5W O5W 107(3) 14 15_445 ?
O5W O5W O5W 91(2) 14 15_445 ?
Na3 O5W Na3 134(3) . 3_655 ?
Na3 O5W Na3 47.4(13) 14 3_655 ?
O5W O5W Na3 26.9(9) 14 3_655 ?
O5W O5W Na3 100.9(11) 15_445 3_655 ?
Na3 O5W Na3 43.4(14) . 15_445 ?
Na3 O5W Na3 121(2) 14 15_445 ?
O5W O5W Na3 98.2(13) 14 15_445 ?
O5W O5W Na3 20.5(10) 15_445 15_445 ?
Na3 O5W Na3 98.4(11) 3_655 15_445 ?
O6W O6W O6W 60.000(7) 3_665 2_655 ?

loop_
_geom_bond_atom_site_label_1
_geom_bond_atom_site_label_2
_geom_bond_distance
_geom_bond_site_symmetry_2
_geom_bond_publ_flag
Pd1 O123 2.155(7) 10 ?
Pd1 O123 2.155(7) 11 ?
Pd1 O123 2.155(7) . ?
Pd1 O123 2.155(7) 12 ?
Pd1 O123 2.155(7) 2 ?
Pd1 O123 2.155(7) 3 ?
Pd1 O1P2 2.592(12) 10 ?
Pd1 O1P2 2.592(12) . ?
Pd1 Pd3 3.1679(8) 3 ?
Pd1 Pd3 3.1679(8) 11 ?
Pd1 Pd3 3.1679(8) . ?
Pd1 Pd3 3.1679(8) 12 ?
Pd2 O1P2 1.913(2) . ?
Pd2 O123 1.977(7) . ?
Pd2 O22 2.026(7) . ?
Pd2 O1S1 2.047(8) 11 ?
Pd3 O123 1.974(7) 12 ?
Pd3 O123 2.004(7) . ?
Pd3 O13 2.015(7) . ?
Pd3 O2S1 2.023(7) 11 ?
Pd3 Pd3 3.1697(8) 11 ?
Pd3 Pd3 3.1697(8) 12 ?
Pd3 Na1 3.4120(13) . ?
Se1 O13 1.689(8) . ?
Se1 O2S1 1.699(7) . ?
Se1 O1S1 1.704(8) . ?
Se2 O22 1.716(8) . ?
Se2 O22 1.716(8) 3 ?
Se2 O22 1.716(8) 2 ?
Se2 Na2 3.4244(6) 3 ?
Se2 Na2 3.4244(6) 2 ?
Se2 Na2 3.4245(6) . ?
O1S1 Pd2 2.047(8) 12 ?
O1P2 Pd2 1.913(2) 3 ?
O1P2 Pd2 1.913(2) 2 ?
O13 Na1 2.578(8) . ?
O2S1 Pd3 2.023(7) 12 ?
O2S1 Na1 2.450(9) 10_665 ?
O22 Na2 2.575(8) . ?
O123 Pd3 1.974(7) 11 ?
Na1 O1W 2.356(16) . ?
Na1 O2S1 2.450(9) 10_665 ?
Na1 O2S1 2.450(9) 11 ?
Na1 O2S1 2.450(9) 12_655 ?
Na1 O13 2.578(8) 2_655 ?
Na1 O13 2.578(8) 3_665 ?
Na1 Pd3 3.4120(13) 2_655 ?
Na1 Pd3 3.4120(13) 3_665 ?
Na2 O2AW 1.81(3) 13 ?
Na2 O2AW 1.81(3) . ?
Na2 O4BW 2.10(3) . ?
Na2 O4BW 2.10(3) 13 ?
Na2 O2W 2.429(14) 13 ?
Na2 O2W 2.429(14) . ?
Na2 O4AW 2.49(2) . ?
Na2 O4AW 2.49(2) 13 ?
Na2 O22 2.575(8) 13 ?
Na2 O4W 2.59(3) . ?
Na2 O4W 2.59(3) 13 ?
Na3 O5W 0.95(3) . ?
Na3 O5W 1.13(3) 15_445 ?
Na3 Na3 1.819(15) 15_445 ?
Na3 Na3 1.819(15) 14 ?
Na3 O5W 2.38(3) 2_545 ?
Na3 O5W 2.39(3) 14 ?
Na3 O2AW 2.44(3) 13 ?
Na3 O2W 2.47(2) 3 ?
Na3 O3W 2.49(2) 14 ?
Na3 O3W 2.60(3) . ?
Na3 O2W 2.65(2) 13 ?
Na3 O2AW 2.77(3) 3 ?
O2W O2AW 0.83(3) . ?
O2W Na3 2.47(2) 2 ?
O2W Na3 2.65(2) 13 ?
O2AW Na3 2.44(3) 13 ?
O2AW Na3 2.77(3) 2 ?
O3W O3AW 1.08(3) . ?
O3W Na3 2.49(2) 15_445 ?
O4W O4BW 0.67(3) . ?
O4W O4AW 1.05(3) . ?
O4AW O4BW 1.04(4) . ?
O5W Na3 1.13(3) 14 ?
O5W O5W 1.79(4) 14 ?
O5W O5W 1.79(4) 15_445 ?
O5W Na3 2.38(3) 3_655 ?
O5W Na3 2.39(3) 15_445 ?
O6W O6W 0.79(4) 3_665 ?
O6W O6W 0.79(4) 2_655 ?

loop_
_geom_torsion_atom_site_label_1
_geom_torsion_atom_site_label_2
_geom_torsion_atom_site_label_3
_geom_torsion_atom_site_label_4
_geom_torsion
_geom_torsion_site_symmetry_1
_geom_torsion_site_symmetry_2
_geom_torsion_site_symmetry_3
_geom_torsion_site_symmetry_4
_geom_torsion_publ_flag
O123 Pd1 Pd3 O123 -4.8(4) 10 . . 12 ?
O123 Pd1 Pd3 O123 109.9(5) 11 . . 12 ?
O123 Pd1 Pd3 O123 175.2(4) . . . 12 ?
O123 Pd1 Pd3 O123 -70.1(5) 2 . . 12 ?
O123 Pd1 Pd3 O123 180.0 3 . . 12 ?
O1P2 Pd1 Pd3 O123 44.7(3) 10 . . 12 ?
O1P2 Pd1 Pd3 O123 -135.3(3) . . . 12 ?
Pd3 Pd1 Pd3 O123 136.7(3) 3 . . 12 ?
Pd3 Pd1 Pd3 O123 132.8(3) 11 . . 12 ?
Pd3 Pd1 Pd3 O123 -43.3(3) 12 . . 12 ?
O123 Pd1 Pd3 O123 180.0 10 . . . ?
O123 Pd1 Pd3 O123 -65.3(5) 11 . . . ?
O123 Pd1 Pd3 O123 -175.2(4) 12 . . . ?
O123 Pd1 Pd3 O123 114.7(5) 2 . . . ?
O123 Pd1 Pd3 O123 4.8(4) 3 . . . ?
O1P2 Pd1 Pd3 O123 -130.4(3) 10 . . . ?
O1P2 Pd1 Pd3 O123 49.6(3) . . . . ?
Pd3 Pd1 Pd3 O123 -38.5(3) 3 . . . ?
Pd3 Pd1 Pd3 O123 -42.4(3) 11 . . . ?
Pd3 Pd1 Pd3 O123 141.5(3) 12 . . . ?
O123 Pd1 Pd3 O13 2.2(4) 10 . . . ?
O123 Pd1 Pd3 O13 117.0(4) 11 . . . ?
O123 Pd1 Pd3 O13 -177.8(4) . . . . ?
O123 Pd1 Pd3 O13 7.1(4) 12 . . . ?
O123 Pd1 Pd3 O13 -63.0(4) 2 . . . ?
O123 Pd1 Pd3 O13 -172.9(4) 3 . . . ?
O1P2 Pd1 Pd3 O13 51.8(3) 10 . . . ?
O1P2 Pd1 Pd3 O13 -128.2(3) . . . . ?
Pd3 Pd1 Pd3 O13 143.8(3) 3 . . . ?
Pd3 Pd1 Pd3 O13 139.9(3) 11 . . . ?
Pd3 Pd1 Pd3 O13 -36.2(3) 12 . . . ?
O123 Pd1 Pd3 O2S1 178.0(4) 10 . . 11 ?
O123 Pd1 Pd3 O2S1 -67.3(3) 11 . . 11 ?
O123 Pd1 Pd3 O2S1 -2.0(4) . . . 11 ?
O123 Pd1 Pd3 O2S1 -177.2(4) 12 . . 11 ?
O123 Pd1 Pd3 O2S1 112.7(3) 2 . . 11 ?
O123 Pd1 Pd3 O2S1 2.8(4) 3 . . 11 ?
O1P2 Pd1 Pd3 O2S1 -132.5(3) 10 . . 11 ?
O1P2 Pd1 Pd3 O2S1 47.5(3) . . . 11 ?
Pd3 Pd1 Pd3 O2S1 -40.5(3) 3 . . 11 ?
Pd3 Pd1 Pd3 O2S1 -44.4(3) 11 . . 11 ?
Pd3 Pd1 Pd3 O2S1 139.5(3) 12 . . 11 ?
O123 Pd1 Pd3 Pd3 -137.6(3) 10 . . 11 ?
O123 Pd1 Pd3 Pd3 -22.89(19) 11 . . 11 ?
O123 Pd1 Pd3 Pd3 42.4(3) . . . 11 ?
O123 Pd1 Pd3 Pd3 -132.8(3) 12 . . 11 ?
O123 Pd1 Pd3 Pd3 157.11(19) 2 . . 11 ?
O123 Pd1 Pd3 Pd3 47.2(3) 3 . . 11 ?
O1P2 Pd1 Pd3 Pd3 -88.05(3) 10 . . 11 ?
O1P2 Pd1 Pd3 Pd3 91.95(3) . . . 11 ?
Pd3 Pd1 Pd3 Pd3 3.89(5) 3 . . 11 ?
Pd3 Pd1 Pd3 Pd3 -176.11(5) 12 . . 11 ?
O123 Pd1 Pd3 Pd3 38.5(3) 10 . . 12 ?
O123 Pd1 Pd3 Pd3 153.22(19) 11 . . 12 ?
O123 Pd1 Pd3 Pd3 -141.5(3) . . . 12 ?
O123 Pd1 Pd3 Pd3 43.3(3) 12 . . 12 ?
O123 Pd1 Pd3 Pd3 -26.78(19) 2 . . 12 ?
O123 Pd1 Pd3 Pd3 -136.7(3) 3 . . 12 ?
O1P2 Pd1 Pd3 Pd3 88.05(3) 10 . . 12 ?
O1P2 Pd1 Pd3 Pd3 -91.95(3) . . . 12 ?
Pd3 Pd1 Pd3 Pd3 180.0 3 . . 12 ?
Pd3 Pd1 Pd3 Pd3 176.11(5) 11 . . 12 ?
O123 Pd1 Pd3 Na1 -96.6(5) 10 . . . ?
O123 Pd1 Pd3 Na1 18.2(4) 11 . . . ?
O123 Pd1 Pd3 Na1 83.4(5) . . . . ?
O123 Pd1 Pd3 Na1 -91.7(5) 12 . . . ?
O123 Pd1 Pd3 Na1 -161.8(4) 2 . . . ?
O123 Pd1 Pd3 Na1 88.3(5) 3 . . . ?
O1P2 Pd1 Pd3 Na1 -47.0(4) 10 . . . ?
O1P2 Pd1 Pd3 Na1 133.0(4) . . . . ?
Pd3 Pd1 Pd3 Na1 44.9(4) 3 . . . ?
Pd3 Pd1 Pd3 Na1 41.0(4) 11 . . . ?
Pd3 Pd1 Pd3 Na1 -135.1(4) 12 . . . ?
O13 Se1 O1S1 Pd2 60.0(6) . . . 12 ?
O2S1 Se1 O1S1 Pd2 -51.3(6) . . . 12 ?
O123 Pd2 O1P2 Pd2 104.3(6) . . . 3 ?
O22 Pd2 O1P2 Pd2 -77.0(6) . . . 3 ?
O1S1 Pd2 O1P2 Pd2 54(7) 11 . . 3 ?
O123 Pd2 O1P2 Pd2 -105.1(6) . . . 2 ?
O22 Pd2 O1P2 Pd2 73.6(6) . . . 2 ?
O1S1 Pd2 O1P2 Pd2 -155(6) 11 . . 2 ?
O123 Pd2 O1P2 Pd1 -0.4(2) . . . . ?
O22 Pd2 O1P2 Pd1 178.3(2) . . . . ?
O1S1 Pd2 O1P2 Pd1 -51(7) 11 . . . ?
O123 Pd1 O1P2 Pd2 -179.6(2) 10 . . . ?
O123 Pd1 O1P2 Pd2 60.4(2) 11 . . . ?
O123 Pd1 O1P2 Pd2 0.4(2) . . . . ?
O123 Pd1 O1P2 Pd2 -59.6(2) 12 . . . ?
O123 Pd1 O1P2 Pd2 -119.6(2) 2 . . . ?
O123 Pd1 O1P2 Pd2 120.4(2) 3 . . . ?
O1P2 Pd1 O1P2 Pd2 0(70) 10 . . . ?
Pd3 Pd1 O1P2 Pd2 88.80(3) 3 . . . ?
Pd3 Pd1 O1P2 Pd2 28.80(3) 11 . . . ?
Pd3 Pd1 O1P2 Pd2 -31.20(3) . . . . ?
Pd3 Pd1 O1P2 Pd2 -91.20(3) 12 . . . ?
O123 Pd1 O1P2 Pd2 60.4(2) 10 . . 3 ?
O123 Pd1 O1P2 Pd2 -59.6(2) 11 . . 3 ?
O123 Pd1 O1P2 Pd2 -119.6(2) . . . 3 ?
O123 Pd1 O1P2 Pd2 -179.6(2) 12 . . 3 ?
O123 Pd1 O1P2 Pd2 120.4(2) 2 . . 3 ?
O123 Pd1 O1P2 Pd2 0.4(2) 3 . . 3 ?
O1P2 Pd1 O1P2 Pd2 0(100) 10 . . 3 ?
Pd3 Pd1 O1P2 Pd2 -31.20(3) 3 . . 3 ?
Pd3 Pd1 O1P2 Pd2 -91.20(3) 11 . . 3 ?
Pd3 Pd1 O1P2 Pd2 -151.20(3) . . . 3 ?
Pd3 Pd1 O1P2 Pd2 148.80(3) 12 . . 3 ?
O123 Pd1 O1P2 Pd2 -59.6(2) 10 . . 2 ?
O123 Pd1 O1P2 Pd2 -179.6(2) 11 . . 2 ?
O123 Pd1 O1P2 Pd2 120.4(2) . . . 2 ?
O123 Pd1 O1P2 Pd2 60.4(2) 12 . . 2 ?
O123 Pd1 O1P2 Pd2 0.4(2) 2 . . 2 ?
O123 Pd1 O1P2 Pd2 -119.6(2) 3 . . 2 ?
O1P2 Pd1 O1P2 Pd2 0(80) 10 . . 2 ?
Pd3 Pd1 O1P2 Pd2 -151.20(3) 3 . . 2 ?
Pd3 Pd1 O1P2 Pd2 148.80(3) 11 . . 2 ?
Pd3 Pd1 O1P2 Pd2 88.80(3) . . . 2 ?
Pd3 Pd1 O1P2 Pd2 28.80(3) 12 . . 2 ?
O2S1 Se1 O13 Pd3 47.6(6) . . . . ?
O1S1 Se1 O13 Pd3 -60.2(6) . . . . ?
O2S1 Se1 O13 Na1 -156.3(5) . . . . ?
O1S1 Se1 O13 Na1 95.9(6) . . . . ?
O123 Pd3 O13 Se1 6.1(5) 12 . . . ?
O123 Pd3 O13 Se1 -25(5) . . . . ?
O2S1 Pd3 O13 Se1 -175.6(5) 11 . . . ?
Pd1 Pd3 O13 Se1 1.4(7) . . . . ?
Pd3 Pd3 O13 Se1 102.6(5) 11 . . . ?
Pd3 Pd3 O13 Se1 -29.8(5) 12 . . . ?
Na1 Pd3 O13 Se1 163.5(7) . . . . ?
O123 Pd3 O13 Na1 -157.4(3) 12 . . . ?
O123 Pd3 O13 Na1 172(30) . . . . ?
O2S1 Pd3 O13 Na1 20.9(3) 11 . . . ?
Pd1 Pd3 O13 Na1 -162.12(16) . . . . ?
Pd3 Pd3 O13 Na1 -60.9(5) 11 . . . ?
Pd3 Pd3 O13 Na1 166.7(3) 12 . . . ?
O13 Se1 O2S1 Pd3 -39.4(5) . . . 12 ?
O1S1 Se1 O2S1 Pd3 69.2(5) . . . 12 ?
O13 Se1 O2S1 Na1 93.7(5) . . . 10_665 ?
O1S1 Se1 O2S1 Na1 -157.7(4) . . . 10_665 ?
O22 Se2 O22 Pd2 53.8(4) 3 . . . ?
O22 Se2 O22 Pd2 -58.5(4) 2 . . . ?
Na2 Se2 O22 Pd2 102.0(4) 3 . . . ?
Na2 Se2 O22 Pd2 -90.8(6) 2 . . . ?
Na2 Se2 O22 Pd2 -150.5(7) . . . . ?
O22 Se2 O22 Na2 -155.8(4) 3 . . . ?
O22 Se2 O22 Na2 91.9(5) 2 . . . ?
Na2 Se2 O22 Na2 -107.5(2) 3 . . . ?
Na2 Se2 O22 Na2 59.7(5) 2 . . . ?
O1P2 Pd2 O22 Se2 3.4(5) . . . . ?
O123 Pd2 O22 Se2 14(3) . . . . ?
O1S1 Pd2 O22 Se2 -174.1(5) 11 . . . ?
O1P2 Pd2 O22 Na2 -140.2(4) . . . . ?
O123 Pd2 O22 Na2 -130(2) . . . . ?
O1S1 Pd2 O22 Na2 42.3(5) 11 . . . ?
O1P2 Pd2 O123 Pd3 -117.7(4) . . . 11 ?
O22 Pd2 O123 Pd3 -128(2) . . . 11 ?
O1S1 Pd2 O123 Pd3 59.8(5) 11 . . 11 ?
O1P2 Pd2 O123 Pd3 113.6(4) . . . . ?
O22 Pd2 O123 Pd3 103(3) . . . . ?
O1S1 Pd2 O123 Pd3 -69.0(4) 11 . . . ?
O1P2 Pd2 O123 Pd1 0.5(3) . . . . ?
O22 Pd2 O123 Pd1 -10(3) . . . . ?
O1S1 Pd2 O123 Pd1 177.9(4) 11 . . . ?
O123 Pd3 O123 Pd3 100.0(4) 12 . . 11 ?
O13 Pd3 O123 Pd3 131(5) . . . 11 ?
O2S1 Pd3 O123 Pd3 -78.1(3) 11 . . 11 ?
Pd1 Pd3 O123 Pd3 103.3(4) . . . 11 ?
Pd3 Pd3 O123 Pd3 136.0(3) 12 . . 11 ?
Na1 Pd3 O123 Pd3 -57.7(5) . . . 11 ?
O123 Pd3 O123 Pd2 -124.2(4) 12 . . . ?
O13 Pd3 O123 Pd2 -93(5) . . . . ?
O2S1 Pd3 O123 Pd2 57.7(4) 11 . . . ?
Pd1 Pd3 O123 Pd2 -120.9(5) . . . . ?
Pd3 Pd3 O123 Pd2 135.8(6) 11 . . . ?
Pd3 Pd3 O123 Pd2 -88.2(3) 12 . . . ?
Na1 Pd3 O123 Pd2 78.1(5) . . . . ?
O123 Pd3 O123 Pd1 -3.3(3) 12 . . . ?
O13 Pd3 O123 Pd1 28(5) . . . . ?
O2S1 Pd3 O123 Pd1 178.6(3) 11 . . . ?
Pd3 Pd3 O123 Pd1 -103.3(4) 11 . . . ?
Pd3 Pd3 O123 Pd1 32.7(2) 12 . . . ?
Na1 Pd3 O123 Pd1 -160.96(17) . . . . ?
O123 Pd1 O123 Pd3 -159.2(4) 10 . . 11 ?
O123 Pd1 O123 Pd3 3.1(3) 11 . . 11 ?
O123 Pd1 O123 Pd3 -104.8(5) 12 . . 11 ?
O123 Pd1 O123 Pd3 -176.9(3) 2 . . 11 ?
O123 Pd1 O123 Pd3 75.2(5) 3 . . 11 ?
O1P2 Pd1 O123 Pd3 -50.8(3) 10 . . 11 ?
O1P2 Pd1 O123 Pd3 129.2(3) . . . 11 ?
Pd3 Pd1 O123 Pd3 39.5(2) 3 . . 11 ?
Pd3 Pd1 O123 Pd3 -107.8(4) . . . 11 ?
Pd3 Pd1 O123 Pd3 -140.5(2) 12 . . 11 ?
O123 Pd1 O123 Pd2 71.2(3) 10 . . . ?
O123 Pd1 O123 Pd2 -126.5(3) 11 . . . ?
O123 Pd1 O123 Pd2 125.6(3) 12 . . . ?
O123 Pd1 O123 Pd2 53.5(3) 2 . . . ?
O123 Pd1 O123 Pd2 -54.4(3) 3 . . . ?
O1P2 Pd1 O123 Pd2 179.6(2) 10 . . . ?
O1P2 Pd1 O123 Pd2 -0.4(2) . . . . ?
Pd3 Pd1 O123 Pd2 -90.1(3) 3 . . . ?
Pd3 Pd1 O123 Pd2 -129.6(5) 11 . . . ?
Pd3 Pd1 O123 Pd2 122.6(5) . . . . ?
Pd3 Pd1 O123 Pd2 89.9(3) 12 . . . ?
O123 Pd1 O123 Pd3 -51.4(3) 10 . . . ?
O123 Pd1 O123 Pd3 110.9(5) 11 . . . ?
O123 Pd1 O123 Pd3 3.1(2) 12 . . . ?
O123 Pd1 O123 Pd3 -69.1(5) 2 . . . ?
O123 Pd1 O123 Pd3 -176.9(2) 3 . . . ?
O1P2 Pd1 O123 Pd3 57.0(3) 10 . . . ?
O1P2 Pd1 O123 Pd3 -123.0(3) . . . . ?
Pd3 Pd1 O123 Pd3 147.4(3) 3 . . . ?
Pd3 Pd1 O123 Pd3 107.8(4) 11 . . . ?
Pd3 Pd1 O123 Pd3 -32.7(3) 12 . . . ?
Se1 O13 Na1 O1W -44.4(6) . . . . ?
Pd3 O13 Na1 O1W 116.4(3) . . . . ?
Se1 O13 Na1 O2S1 87.3(6) . . . 10_665 ?
Pd3 O13 Na1 O2S1 -111.8(3) . . . 10_665 ?
Se1 O13 Na1 O2S1 -179.2(6) . . . 11 ?
Pd3 O13 Na1 O2S1 -18.4(3) . . . 11 ?
Se1 O13 Na1 O2S1 142.7(5) . . . 12_655 ?
Pd3 O13 Na1 O2S1 -56.5(6) . . . 12_655 ?
Se1 O13 Na1 O13 -120.1(4) . . . 2_655 ?
Pd3 O13 Na1 O13 40.7(6) . . . 2_655 ?
Se1 O13 Na1 O13 31.3(9) . . . 3_665 ?
Pd3 O13 Na1 O13 -167.8(3) . . . 3_665 ?
Se1 O13 Na1 Pd3 -135.7(6) . . . 2_655 ?
Pd3 O13 Na1 Pd3 25.2(8) . . . 2_655 ?
Se1 O13 Na1 Pd3 -160.8(8) . . . . ?
Se1 O13 Na1 Pd3 53.9(6) . . . 3_665 ?
Pd3 O13 Na1 Pd3 -145.3(3) . . . 3_665 ?
O123 Pd3 Na1 O1W -29.4(3) 12 . . . ?
O123 Pd3 Na1 O1W 117.2(3) . . . . ?
O13 Pd3 Na1 O1W -63.4(3) . . . . ?
O2S1 Pd3 Na1 O1W 146.7(3) 11 . . . ?
Pd1 Pd3 Na1 O1W 47.6(4) . . . . ?
Pd3 Pd3 Na1 O1W 84.71(5) 11 . . . ?
Pd3 Pd3 Na1 O1W -80.46(11) 12 . . . ?
O123 Pd3 Na1 O2S1 97.8(4) 12 . . 10_665 ?
O123 Pd3 Na1 O2S1 -115.5(3) . . . 10_665 ?
O13 Pd3 Na1 O2S1 63.8(3) . . . 10_665 ?
O2S1 Pd3 Na1 O2S1 -86.0(5) 11 . . 10_665 ?
Pd1 Pd3 Na1 O2S1 174.8(3) . . . 10_665 ?
Pd3 Pd3 Na1 O2S1 -148.06(19) 11 . . 10_665 ?
Pd3 Pd3 Na1 O2S1 46.8(3) 12 . . 10_665 ?
O123 Pd3 Na1 O2S1 -176.2(4) 12 . . 11 ?
O123 Pd3 Na1 O2S1 -29.5(4) . . . 11 ?
O13 Pd3 Na1 O2S1 149.8(4) . . . 11 ?
Pd1 Pd3 Na1 O2S1 -99.1(5) . . . 11 ?
Pd3 Pd3 Na1 O2S1 -62.0(3) 11 . . 11 ?
Pd3 Pd3 Na1 O2S1 132.8(3) 12 . . 11 ?
O123 Pd3 Na1 O2S1 -174.6(4) 12 . . 12_655 ?
O123 Pd3 Na1 O2S1 -28.0(4) . . . 12_655 ?
O13 Pd3 Na1 O2S1 151.4(4) . . . 12_655 ?
O2S1 Pd3 Na1 O2S1 1.5(4) 11 . . 12_655 ?
Pd1 Pd3 Na1 O2S1 -97.6(6) . . . 12_655 ?
Pd3 Pd3 Na1 O2S1 -60.5(3) 11 . . 12_655 ?
Pd3 Pd3 Na1 O2S1 134.4(2) 12 . . 12_655 ?
O123 Pd3 Na1 O13 -110.8(4) 12 . . 2_655 ?
O123 Pd3 Na1 O13 35.9(4) . . . 2_655 ?
O13 Pd3 Na1 O13 -144.8(5) . . . 2_655 ?
O2S1 Pd3 Na1 O13 65.4(3) 11 . . 2_655 ?
Pd1 Pd3 Na1 O13 -33.7(6) . . . 2_655 ?
Pd3 Pd3 Na1 O13 3.4(3) 11 . . 2_655 ?
Pd3 Pd3 Na1 O13 -161.80(19) 12 . . 2_655 ?
O123 Pd3 Na1 O13 34.0(5) 12 . . . ?
O123 Pd3 Na1 O13 -179.3(4) . . . . ?
O2S1 Pd3 Na1 O13 -149.8(4) 11 . . . ?
Pd1 Pd3 Na1 O13 111.1(4) . . . . ?
Pd3 Pd3 Na1 O13 148.2(3) 11 . . . ?
Pd3 Pd3 Na1 O13 -17.0(4) 12 . . . ?
O123 Pd3 Na1 O13 57.7(8) 12 . . 3_665 ?
O123 Pd3 Na1 O13 -155.6(7) . . . 3_665 ?
O13 Pd3 Na1 O13 23.7(5) . . . 3_665 ?
O2S1 Pd3 Na1 O13 -126.1(8) 11 . . 3_665 ?
Pd1 Pd3 Na1 O13 134.8(4) . . . 3_665 ?
Pd3 Pd3 Na1 O13 171.9(6) 11 . . 3_665 ?
Pd3 Pd3 Na1 O13 6.7(8) 12 . . 3_665 ?
O123 Pd3 Na1 Pd3 -133.1(3) 12 . . 2_655 ?
O123 Pd3 Na1 Pd3 13.6(4) . . . 2_655 ?
O13 Pd3 Na1 Pd3 -167.1(4) . . . 2_655 ?
O2S1 Pd3 Na1 Pd3 43.1(3) 11 . . 2_655 ?
Pd1 Pd3 Na1 Pd3 -56.0(6) . . . 2_655 ?
Pd3 Pd3 Na1 Pd3 -18.9(2) 11 . . 2_655 ?
Pd3 Pd3 Na1 Pd3 175.88(10) 12 . . 2_655 ?
O123 Pd3 Na1 Pd3 74.2(4) 12 . . 3_665 ?
O123 Pd3 Na1 Pd3 -139.1(3) . . . 3_665 ?
O13 Pd3 Na1 Pd3 40.2(3) . . . 3_665 ?
O2S1 Pd3 Na1 Pd3 -109.6(4) 11 . . 3_665 ?
Pd1 Pd3 Na1 Pd3 151.3(2) . . . 3_665 ?
Pd3 Pd3 Na1 Pd3 -171.63(15) 11 . . 3_665 ?
Pd3 Pd3 Na1 Pd3 23.2(3) 12 . . 3_665 ?
Se2 O22 Na2 O2AW 136.5(9) . . . 13 ?
Pd2 O22 Na2 O2AW -74.9(9) . . . 13 ?
Se2 O22 Na2 O2AW -43.5(9) . . . . ?
Pd2 O22 Na2 O2AW 105.1(9) . . . . ?
Se2 O22 Na2 O4BW -112.6(9) . . . . ?
Pd2 O22 Na2 O4BW 36.0(9) . . . . ?
Se2 O22 Na2 O4BW 67.4(9) . . . 13 ?
Pd2 O22 Na2 O4BW -144.0(9) . . . 13 ?
Se2 O22 Na2 O2W 151.9(5) . . . 13 ?
Pd2 O22 Na2 O2W -59.6(5) . . . 13 ?
Se2 O22 Na2 O2W -28.1(5) . . . . ?
Pd2 O22 Na2 O2W 120.4(5) . . . . ?
Se2 O22 Na2 O4AW -123.7(6) . . . . ?
Pd2 O22 Na2 O4AW 24.9(7) . . . . ?
Se2 O22 Na2 O4AW 56.3(6) . . . 13 ?
Pd2 O22 Na2 O4AW -155.1(7) . . . 13 ?
Se2 O22 Na2 O22 -68(57) . . . 13 ?
Pd2 O22 Na2 O22 80(57) . . . 13 ?
Se2 O22 Na2 O4W -124.0(8) . . . . ?
Pd2 O22 Na2 O4W 24.6(8) . . . . ?
Se2 O22 Na2 O4W 56.0(8) . . . 13 ?
Pd2 O22 Na2 O4W -155.4(8) . . . 13 ?
O2AW Na2 O2W O2AW 180.005(17) 13 . . . ?
O4BW Na2 O2W O2AW -25(3) . . . . ?
O4BW Na2 O2W O2AW 155(3) 13 . . . ?
O2W Na2 O2W O2AW 119(4) 13 . . . ?
O4AW Na2 O2W O2AW -2(3) . . . . ?
O4AW Na2 O2W O2AW 178(3) 13 . . . ?
O22 Na2 O2W O2AW 79(3) 13 . . . ?
O22 Na2 O2W O2AW -101(3) . . . . ?
O4W Na2 O2W O2AW -25(3) . . . . ?
O4W Na2 O2W O2AW 155(3) 13 . . . ?
O2AW Na2 O2W Na3 -159(3) 13 . . 2 ?
O2AW Na2 O2W Na3 21(3) . . . 2 ?
O4BW Na2 O2W Na3 -3.3(12) . . . 2 ?
O4BW Na2 O2W Na3 176.7(12) 13 . . 2 ?
O2W Na2 O2W Na3 141(3) 13 . . 2 ?
O4AW Na2 O2W Na3 19.9(11) . . . 2 ?
O4AW Na2 O2W Na3 -160.1(11) 13 . . 2 ?
O22 Na2 O2W Na3 100.5(10) 13 . . 2 ?
O22 Na2 O2W Na3 -79.5(10) . . . 2 ?
O4W Na2 O2W Na3 -3.7(11) . . . 2 ?
O4W Na2 O2W Na3 176.3(11) 13 . . 2 ?
O2AW Na2 O2W Na3 173(3) 13 . . 13 ?
O2AW Na2 O2W Na3 -7(3) . . . 13 ?
O4BW Na2 O2W Na3 -32.2(9) . . . 13 ?
O4BW Na2 O2W Na3 147.8(9) 13 . . 13 ?
O2W Na2 O2W Na3 112(3) 13 . . 13 ?
O4AW Na2 O2W Na3 -9.0(8) . . . 13 ?
O4AW Na2 O2W Na3 171.0(8) 13 . . 13 ?
O22 Na2 O2W Na3 71.6(6) 13 . . 13 ?
O22 Na2 O2W Na3 -108.4(6) . . . 13 ?
O4W Na2 O2W Na3 -32.6(8) . . . 13 ?
O4W Na2 O2W Na3 147.4(8) 13 . . 13 ?
Na3 O2W O2AW Na2 -164.8(19) 2 . . . ?
Na3 O2W O2AW Na2 172(3) 13 . . . ?
Na2 O2W O2AW Na3 -172(3) . . . 13 ?
Na3 O2W O2AW Na3 23.1(14) 2 . . 13 ?
Na2 O2W O2AW Na3 164.8(19) . . . 2 ?
Na3 O2W O2AW Na3 -23.1(14) 13 . . 2 ?
O2AW Na2 O2AW O2W 80(17) 13 . . . ?
O4BW Na2 O2AW O2W 154(3) . . . . ?
O4BW Na2 O2AW O2W -26(3) 13 . . . ?
O2W Na2 O2AW O2W -179.993(18) 13 . . . ?
O4AW Na2 O2AW O2W 178(3) . . . . ?
O4AW Na2 O2AW O2W -2(3) 13 . . . ?
O22 Na2 O2AW O2W -98(3) 13 . . . ?
O22 Na2 O2AW O2W 82(3) . . . . ?
O4W Na2 O2AW O2W 155(3) . . . . ?
O4W Na2 O2AW O2W -25(3) 13 . . . ?
O2AW Na2 O2AW Na3 -112(17) 13 . . 13 ?
O4BW Na2 O2AW Na3 -37.3(16) . . . 13 ?
O4BW Na2 O2AW Na3 142.7(16) 13 . . 13 ?
O2W Na2 O2AW Na3 -11(4) 13 . . 13 ?
O2W Na2 O2AW Na3 169(4) . . . 13 ?
O4AW Na2 O2AW Na3 -12.8(15) . . . 13 ?
O4AW Na2 O2AW Na3 167.2(15) 13 . . 13 ?
O22 Na2 O2AW Na3 70.4(15) 13 . . 13 ?
O22 Na2 O2AW Na3 -109.6(15) . . . 13 ?
O4W Na2 O2AW Na3 -36.3(16) . . . 13 ?
O4W Na2 O2AW Na3 143.7(16) 13 . . 13 ?
O2AW Na2 O2AW Na3 -46(18) 13 . . 2 ?
O4BW Na2 O2AW Na3 29(5) . . . 2 ?
O4BW Na2 O2AW Na3 -151(5) 13 . . 2 ?
O2W Na2 O2AW Na3 55(7) 13 . . 2 ?
O2W Na2 O2AW Na3 -125(7) . . . 2 ?
O4AW Na2 O2AW Na3 53(5) . . . 2 ?
O4AW Na2 O2AW Na3 -127(5) 13 . . 2 ?
O22 Na2 O2AW Na3 136(5) 13 . . 2 ?
O22 Na2 O2AW Na3 -44(5) . . . 2 ?
O4W Na2 O2AW Na3 30(5) . . . 2 ?
O4W Na2 O2AW Na3 -150(5) 13 . . 2 ?
O5W Na3 O3W O3AW 154(5) . . . . ?
O5W Na3 O3W O3AW 68(5) 15_445 . . . ?
Na3 Na3 O3W O3AW 51(4) 15_445 . . . ?
Na3 Na3 O3W O3AW 166(4) 14 . . . ?
O5W Na3 O3W O3AW 66(4) 2_545 . . . ?
O5W Na3 O3W O3AW 148(4) 14 . . . ?
O2AW Na3 O3W O3AW -115(4) 13 . . . ?
O2W Na3 O3W O3AW -23(4) 3 . . . ?
O3W Na3 O3W O3AW -131(7) 14 . . . ?
O2W Na3 O3W O3AW -132(4) 13 . . . ?
O2AW Na3 O3W O3AW -13(4) 3 . . . ?
O5W Na3 O3W Na3 103(3) . . . 15_445 ?
O5W Na3 O3W Na3 17(2) 15_445 . . 15_445 ?
Na3 Na3 O3W Na3 115.1(3) 14 . . 15_445 ?
O5W Na3 O3W Na3 15.2(8) 2_545 . . 15_445 ?
O5W Na3 O3W Na3 96.8(8) 14 . . 15_445 ?
O2AW Na3 O3W Na3 -165.9(11) 13 . . 15_445 ?
O2W Na3 O3W Na3 -73.8(9) 3 . . 15_445 ?
O3W Na3 O3W Na3 178(6) 14 . . 15_445 ?
O2W Na3 O3W Na3 176.6(8) 13 . . 15_445 ?
O2AW Na3 O3W Na3 -64.3(9) 3 . . 15_445 ?
O2AW Na2 O4W O4BW 175(6) 13 . . . ?
O2AW Na2 O4W O4BW -5(6) . . . . ?
O4BW Na2 O4W O4BW -179.99(3) 13 . . . ?
O2W Na2 O4W O4BW -178(6) 13 . . . ?
O2W Na2 O4W O4BW 2(6) . . . . ?
O4AW Na2 O4W O4BW -81(6) . . . . ?
O4AW Na2 O4W O4BW 99(6) 13 . . . ?
O22 Na2 O4W O4BW -82(6) 13 . . . ?
O22 Na2 O4W O4BW 98(6) . . . . ?
O4W Na2 O4W O4BW -26(7) 13 . . . ?
O2AW Na2 O4W O4AW -104(2) 13 . . . ?
O2AW Na2 O4W O4AW 76(2) . . . . ?
O4BW Na2 O4W O4AW 81(6) . . . . ?
O4BW Na2 O4W O4AW -99(6) 13 . . . ?
O2W Na2 O4W O4AW -97(2) 13 . . . ?
O2W Na2 O4W O4AW 83(2) . . . . ?
O4AW Na2 O4W O4AW 179.994(3) 13 . . . ?
O22 Na2 O4W O4AW -1(2) 13 . . . ?
O22 Na2 O4W O4AW 179(2) . . . . ?
O4W Na2 O4W O4AW 55(4) 13 . . . ?
Na2 O4W O4AW O4BW -40(3) . . . . ?
O4BW O4W O4AW Na2 40(3) . . . . ?
O2AW Na2 O4AW O4BW 108(2) 13 . . . ?
O2AW Na2 O4AW O4BW -72(2) . . . . ?
O4BW Na2 O4AW O4BW -179.988(2) 13 . . . ?
O2W Na2 O4AW O4BW 108(2) 13 . . . ?
O2W Na2 O4AW O4BW -72(2) . . . . ?
O4AW Na2 O4AW O4BW -113(4) 13 . . . ?
O22 Na2 O4AW O4BW -153(2) 13 . . . ?
O22 Na2 O4AW O4BW 27(2) . . . . ?
O4W Na2 O4AW O4BW 28(2) . . . . ?
O4W Na2 O4AW O4BW -152(2) 13 . . . ?
O2AW Na2 O4AW O4W 80(2) 13 . . . ?
O2AW Na2 O4AW O4W -100(2) . . . . ?
O4BW Na2 O4AW O4W -28(2) . . . . ?
O4BW Na2 O4AW O4W 152(2) 13 . . . ?
O2W Na2 O4AW O4W 80(2) 13 . . . ?
O2W Na2 O4AW O4W -100(2) . . . . ?
O4AW Na2 O4AW O4W -141(4) 13 . . . ?
O22 Na2 O4AW O4W 179(2) 13 . . . ?
O22 Na2 O4AW O4W -1(2) . . . . ?
O4W Na2 O4AW O4W 180.003(2) 13 . . . ?
Na2 O4W O4BW O4AW 86(4) . . . . ?
O4AW O4W O4BW Na2 -86(4) . . . . ?
Na2 O4AW O4BW O4W -130(4) . . . . ?
O4W O4AW O4BW Na2 130(4) . . . . ?
O2AW Na2 O4BW O4W -5(6) 13 . . . ?
O2AW Na2 O4BW O4W 175(6) . . . . ?
O4BW Na2 O4BW O4W 164(6) 13 . . . ?
O2W Na2 O4BW O4W 2(6) 13 . . . ?
O2W Na2 O4BW O4W -178(6) . . . . ?
O4AW Na2 O4BW O4W 74(5) . . . . ?
O4AW Na2 O4BW O4W -106(5) 13 . . . ?
O22 Na2 O4BW O4W 101(6) 13 . . . ?
O22 Na2 O4BW O4W -79(6) . . . . ?
O4W Na2 O4BW O4W 179.997(17) 13 . . . ?
O2AW Na2 O4BW O4AW -79(2) 13 . . . ?
O2AW Na2 O4BW O4AW 101(2) . . . . ?
O4BW Na2 O4BW O4AW 90(2) 13 . . . ?
O2W Na2 O4BW O4AW -72(2) 13 . . . ?
O2W Na2 O4BW O4AW 108(2) . . . . ?
O4AW Na2 O4BW O4AW 179.992(2) 13 . . . ?
O22 Na2 O4BW O4AW 27(2) 13 . . . ?
O22 Na2 O4BW O4AW -153(2) . . . . ?
O4W Na2 O4BW O4AW -74(5) . . . . ?
O4W Na2 O4BW O4AW 106(5) 13 . . . ?
O5W Na3 O5W Na3 73(4) 15_445 . . 14 ?
Na3 Na3 O5W Na3 103(3) 15_445 . . 14 ?
O5W Na3 O5W Na3 110(3) 2_545 . . 14 ?
O5W Na3 O5W Na3 32(3) 14 . . 14 ?
O2AW Na3 O5W Na3 -67(3) 13 . . 14 ?
O2W Na3 O5W Na3 -162.2(17) 3 . . 14 ?
O3W Na3 O5W Na3 -144(4) 14 . . 14 ?
O3W Na3 O5W Na3 23(5) . . . 14 ?
O2W Na3 O5W Na3 -51(3) 13 . . 14 ?
O2AW Na3 O5W Na3 177(2) 3 . . 14 ?
O5W Na3 O5W O5W 41(3) 15_445 . . 14 ?
Na3 Na3 O5W O5W 70(3) 15_445 . . 14 ?
Na3 Na3 O5W O5W -32(3) 14 . . 14 ?
O5W Na3 O5W O5W 78(2) 2_545 . . 14 ?
O2AW Na3 O5W O5W -100(2) 13 . . 14 ?
O2W Na3 O5W O5W 166(2) 3 . . 14 ?
O3W Na3 O5W O5W -176(4) 14 . . 14 ?
O3W Na3 O5W O5W -10(4) . . . 14 ?
O2W Na3 O5W O5W -83(2) 13 . . 14 ?
O2AW Na3 O5W O5W 145(4) 3 . . 14 ?
Na3 Na3 O5W O5W 29.4(18) 15_445 . . 15_445 ?
Na3 Na3 O5W O5W -73(4) 14 . . 15_445 ?
O5W Na3 O5W O5W 37(2) 2_545 . . 15_445 ?
O5W Na3 O5W O5W -41(3) 14 . . 15_445 ?
O2AW Na3 O5W O5W -141(2) 13 . . 15_445 ?
O2W Na3 O5W O5W 125(4) 3 . . 15_445 ?
O3W Na3 O5W O5W 143(2) 14 . . 15_445 ?
O3W Na3 O5W O5W -51(3) . . . 15_445 ?
O2W Na3 O5W O5W -124(2) 13 . . 15_445 ?
O2AW Na3 O5W O5W 104(5) 3 . . 15_445 ?
O5W Na3 O5W Na3 14(4) 15_445 . . 3_655 ?
Na3 Na3 O5W Na3 43(4) 15_445 . . 3_655 ?
Na3 Na3 O5W Na3 -59(3) 14 . . 3_655 ?
O5W Na3 O5W Na3 51(3) 2_545 . . 3_655 ?
O5W Na3 O5W Na3 -27.3(13) 14 . . 3_655 ?
O2AW Na3 O5W Na3 -127(3) 13 . . 3_655 ?
O2W Na3 O5W Na3 138(3) 3 . . 3_655 ?
O3W Na3 O5W Na3 157(5) 14 . . 3_655 ?
O3W Na3 O5W Na3 -37(5) . . . 3_655 ?
O2W Na3 O5W Na3 -111(3) 13 . . 3_655 ?
O2AW Na3 O5W Na3 117(4) 3 . . 3_655 ?
O5W Na3 O5W Na3 -29.4(18) 15_445 . . 15_445 ?
Na3 Na3 O5W Na3 -103(3) 14 . . 15_445 ?
O5W Na3 O5W Na3 7.6(14) 2_545 . . 15_445 ?
O5W Na3 O5W Na3 -70(3) 14 . . 15_445 ?
O2AW Na3 O5W Na3 -170(2) 13 . . 15_445 ?
O2W Na3 O5W Na3 95(3) 3 . . 15_445 ?
O3W Na3 O5W Na3 114(2) 14 . . 15_445 ?
O3W Na3 O5W Na3 -80(2) . . . 15_445 ?
O2W Na3 O5W Na3 -153.8(18) 13 . . 15_445 ?
O2AW Na3 O5W Na3 74(4) 3 . . 15_445 ?
